data_4332673
loop_
_publ_author_name
'Du, Zi-Yi'
'Xu, Hai-Bing'
'Mao, Jiang-Gao'

_publ_section_title
;
 Three Novel Zinc(II) Sulfonate&#x2212;Phosphonates with Tetranuclear or
 Hexanuclear Cluster Units
;
_journal_issue 16
_journal_name_full 'Inorganic Chemistry'
_journal_page_first 6424
_journal_page_last 6430
_journal_paper_doi 10.1021/ic0606577
_journal_volume 45
_journal_year 2006
_chemical_formula_sum 'C42 H54 N6 O23 P2 S2 Zn53'
_chemical_formula_weight 4601.58
_chemical_name_systematic
; 
 ? 
;
_space_group_IT_number 14
_symmetry_cell_setting monoclinic
_symmetry_space_group_name_Hall '-P 2ybc'
_symmetry_space_group_name_H-M 'P 1 21/c 1'
_atom_sites_solution_hydrogens geom
_atom_sites_solution_primary direct
_atom_sites_solution_secondary difmap
_audit_creation_method SHELXL-97
_cell_angle_alpha 90.00
_cell_angle_beta 110.5350(10)
_cell_angle_gamma 90.00
_cell_formula_units_Z 4
_cell_length_a 13.53960(10)
_cell_length_b 30.4380(5)
_cell_length_c 15.7217(3)
_cell_measurement_temperature 293(2)
_cell_volume 6067.50(16)
_computing_structure_refinement 'SHELXL-97 (Sheldrick, 1997)'
_computing_structure_solution 'SHELXS-97 (Sheldrick, 1990)'
_diffrn_ambient_temperature 293(2)
_diffrn_measured_fraction_theta_full 0.954
_diffrn_measured_fraction_theta_max 0.954
_diffrn_radiation_monochromator graphite
_diffrn_radiation_source 'fine-focus sealed tube'
_diffrn_radiation_type MoK\a
_diffrn_radiation_wavelength 0.71073
_diffrn_reflns_av_R_equivalents 0.0276
_diffrn_reflns_av_sigmaI/netI 0.0341
_diffrn_reflns_limit_h_max 17
_diffrn_reflns_limit_h_min -17
_diffrn_reflns_limit_k_max 39
_diffrn_reflns_limit_k_min -31
_diffrn_reflns_limit_l_max 20
_diffrn_reflns_limit_l_min -20
_diffrn_reflns_number 40005
_diffrn_reflns_theta_full 27.44
_diffrn_reflns_theta_max 27.44
_diffrn_reflns_theta_min 2.44
_exptl_absorpt_coefficient_mu 20.690
_exptl_absorpt_correction_T_max 1.0
_exptl_absorpt_correction_T_min 0.676
_exptl_absorpt_correction_type multi-scan
_exptl_crystal_colour colorless
_exptl_crystal_density_diffrn 5.037
_exptl_crystal_density_method 'not measured'
_exptl_crystal_description plate
_exptl_crystal_F_000 8736
_exptl_crystal_size_max 0.70
_exptl_crystal_size_mid 0.35
_exptl_crystal_size_min 0.10
_refine_diff_density_max 1.029
_refine_diff_density_min -0.865
_refine_diff_density_rms 0.107
_refine_ls_extinction_method none
_refine_ls_goodness_of_fit_ref 1.056
_refine_ls_hydrogen_treatment mixed
_refine_ls_matrix_type full
_refine_ls_number_parameters 742
_refine_ls_number_reflns 13223
_refine_ls_number_restraints 7
_refine_ls_restrained_S_all 1.059
_refine_ls_R_factor_all 0.0636
_refine_ls_R_factor_gt 0.0576
_refine_ls_shift/su_max 0.001
_refine_ls_shift/su_mean 0.000
_refine_ls_structure_factor_coef Fsqd
_refine_ls_weighting_details 'calc w=1/[\s^2^(Fo^2^)+(0.0941P)^2^+10.7782P] where P=(Fo^2^+2Fc^2^)/3'
_refine_ls_weighting_scheme calc
_refine_ls_wR_factor_gt 0.1638
_refine_ls_wR_factor_ref 0.1689
_reflns_number_gt 11814
_reflns_number_total 13223
_reflns_threshold_expression >2sigma(I)
_cod_data_source_file ic0606577sup3.cif
_cod_data_source_block 3
_cod_depositor_comments
;
The following automatic conversions were performed:

'_exptl_absorpt_correction_type' value 'multi scan' changed to
'multi-scan' according to
/home/saulius/struct/CIF-dictionaries/cif_core.dic dictionary named
'cif_core.dic' version 2.4.2 from 2011-04-26.

Automatic conversion script
Id: cif_fix_values 1891 2012-01-12 08:04:46Z andrius 
;
_cod_original_sg_symbol_H-M P2(1)/c
_cod_database_code 4332673

loop_
_symmetry_equiv_pos_as_xyz
'x, y, z'
'-x, y+1/2, -z+1/2'
'-x, -y, -z'
'x, -y-1/2, z-1/2'

loop_
_atom_site_label
_atom_site_type_symbol
_atom_site_fract_x
_atom_site_fract_y
_atom_site_fract_z
_atom_site_U_iso_or_equiv
_atom_site_adp_type
_atom_site_occupancy
_atom_site_symmetry_multiplicity
_atom_site_calc_flag
_atom_site_refinement_flags
Zn1 Zn 0.47570(3) 0.050725(12) 0.85948(3) 0.02432(11) Uani 1 1 d .
Zn2 Zn 0.66667(3) -0.082940(12) 0.70811(3) 0.02465(11) Uani 1 1 d .
Zn3 Zn 0.38628(3) -0.023240(13) 0.56956(3) 0.02649(11) Uani 1 1 d .
S1 S 0.22681(13) -0.19025(6) 0.72576(13) 0.0789(5) Uani 1 1 d .
S2 S 0.21434(15) 0.21572(6) 0.51105(16) 0.0888(6) Uani 1 1 d D
P1 P 0.49392(6) -0.04820(3) 0.78261(6) 0.02383(18) Uani 1 1 d .
P2 P 0.44305(7) 0.06752(3) 0.49938(6) 0.02766(19) Uani 1 1 d .
N1 N 0.2290(2) -0.02821(11) 0.4973(2) 0.0337(7) Uani 1 1 d .
N2 N -0.3150(2) -0.04646(10) 0.2355(2) 0.0287(6) Uani 1 1 d .
N3 N 0.6350(2) 0.05575(9) 0.9539(2) 0.0276(6) Uani 1 1 d .
N4 N 1.1762(2) 0.08028(10) 1.2195(2) 0.0298(6) Uani 1 1 d .
N5 N 0.5397(2) -0.37702(10) 0.6398(2) 0.0330(6) Uani 1 1 d .
N6 N 0.6279(2) -0.14793(9) 0.6971(2) 0.0315(6) Uani 1 1 d .
C1 C 0.3502(4) -0.16573(14) 0.7873(3) 0.0485(11) Uani 1 1 d .
C2 C 0.4253(5) -0.18882(15) 0.8545(4) 0.0585(13) Uani 1 1 d .
H2A H 0.4107 -0.2170 0.8696 0.070 Uiso 1 1 calc R
C3 C 0.5227(4) -0.16999(15) 0.8997(4) 0.0558(12) Uani 1 1 d .
H3A H 0.5739 -0.1857 0.9446 0.067 Uiso 1 1 calc R
C4 C 0.5440(3) -0.12756(13) 0.8778(3) 0.0399(9) Uani 1 1 d .
H4A H 0.6101 -0.1153 0.9074 0.048 Uiso 1 1 calc R
C5 C 0.4671(3) -0.10339(11) 0.8120(2) 0.0282(7) Uani 1 1 d .
C6 C 0.3699(3) -0.12280(13) 0.7665(3) 0.0377(8) Uani 1 1 d .
H6A H 0.3180 -0.1072 0.7221 0.045 Uiso 1 1 calc R
C7 C 0.4358(3) 0.12280(12) 0.5385(2) 0.0335(7) Uani 1 1 d .
C8 C 0.5265(4) 0.14479(14) 0.5921(3) 0.0473(10) Uani 1 1 d .
H8A H 0.5918 0.1311 0.6068 0.057 Uiso 1 1 calc R
C9 C 0.5204(5) 0.18683(16) 0.6239(4) 0.0629(14) Uani 1 1 d .
H9A H 0.5810 0.2009 0.6614 0.076 Uiso 1 1 calc R
C10 C 0.4241(5) 0.20781(16) 0.5996(4) 0.0634(14) Uani 1 1 d .
H10A H 0.4200 0.2362 0.6201 0.076 Uiso 1 1 calc R
C11 C 0.3362(4) 0.18722(15) 0.5463(3) 0.0523(11) Uani 1 1 d .
C12 C 0.3402(4) 0.14435(14) 0.5152(3) 0.0427(9) Uani 1 1 d .
H12A H 0.2786 0.1305 0.4789 0.051 Uiso 1 1 calc R
C21 C 0.1816(3) -0.06727(15) 0.4790(4) 0.0530(12) Uani 1 1 d .
H21A H 0.2221 -0.0923 0.5001 0.064 Uiso 1 1 calc R
C22 C 0.0751(3) -0.07232(15) 0.4301(4) 0.0530(12) Uani 1 1 d .
H22A H 0.0449 -0.1002 0.4200 0.064 Uiso 1 1 calc R
C23 C 0.0142(3) -0.03537(13) 0.3964(3) 0.0336(8) Uani 1 1 d .
C24 C 0.0629(3) 0.00521(13) 0.4158(3) 0.0377(8) Uani 1 1 d .
H24A H 0.0242 0.0308 0.3956 0.045 Uiso 1 1 calc R
C25 C 0.1694(3) 0.00754(13) 0.4653(3) 0.0378(8) Uani 1 1 d .
H25A H 0.2012 0.0350 0.4771 0.045 Uiso 1 1 calc R
C26 C -0.1006(3) -0.03878(12) 0.3427(3) 0.0312(7) Uani 1 1 d .
C27 C -0.1632(3) -0.07254(13) 0.3573(3) 0.0374(8) Uani 1 1 d .
H27A H -0.1342 -0.0933 0.4027 0.045 Uiso 1 1 calc R
C28 C -0.2691(3) -0.07465(12) 0.3031(3) 0.0341(8) Uani 1 1 d .
H28A H -0.3101 -0.0968 0.3144 0.041 Uiso 1 1 calc R
C29 C -0.2550(3) -0.01369(12) 0.2227(3) 0.0339(8) Uani 1 1 d .
H29A H -0.2862 0.0068 0.1774 0.041 Uiso 1 1 calc R
C30 C -0.1489(3) -0.00910(13) 0.2740(3) 0.0381(8) Uani 1 1 d .
H30A H -0.1102 0.0139 0.2623 0.046 Uiso 1 1 calc R
C31 C 0.7105(3) 0.03178(13) 0.9393(3) 0.0363(8) Uani 1 1 d .
H31A H 0.6910 0.0111 0.8928 0.044 Uiso 1 1 calc R
C32 C 0.8163(3) 0.03650(13) 0.9905(3) 0.0399(9) Uani 1 1 d .
H32A H 0.8661 0.0192 0.9779 0.048 Uiso 1 1 calc R
C33 C 0.8484(3) 0.06696(12) 1.0605(2) 0.0289(7) Uani 1 1 d .
C34 C 0.7695(3) 0.09116(13) 1.0776(3) 0.0363(8) Uani 1 1 d .
H34A H 0.7867 0.1115 1.1248 0.044 Uiso 1 1 calc R
C35 C 0.6654(3) 0.08440(13) 1.0231(3) 0.0348(8) Uani 1 1 d .
H35A H 0.6136 0.1006 1.0352 0.042 Uiso 1 1 calc R
C36 C 0.9621(3) 0.07285(12) 1.1156(2) 0.0300(7) Uani 1 1 d .
C37 C 1.0395(3) 0.06369(14) 1.0786(3) 0.0386(9) Uani 1 1 d .
H37A H 1.0206 0.0550 1.0182 0.046 Uiso 1 1 calc R
C38 C 1.1445(3) 0.06758(14) 1.1323(3) 0.0376(8) Uani 1 1 d .
H38A H 1.1954 0.0611 1.1070 0.045 Uiso 1 1 calc R
C39 C 1.1021(3) 0.09052(13) 1.2543(3) 0.0357(8) Uani 1 1 d .
H39A H 1.1232 0.1001 1.3142 0.043 Uiso 1 1 calc R
C40 C 0.9950(3) 0.08746(13) 1.2046(3) 0.0361(8) Uani 1 1 d .
H40A H 0.9458 0.0952 1.2309 0.043 Uiso 1 1 calc R
C41 C 0.4641(3) -0.35002(12) 0.6465(3) 0.0410(9) Uani 1 1 d .
H41A H 0.4013 -0.3625 0.6462 0.049 Uiso 1 1 calc R
C42 C 0.4742(3) -0.30473(13) 0.6539(3) 0.0436(9) Uani 1 1 d .
H42A H 0.4190 -0.2874 0.6571 0.052 Uiso 1 1 calc R
C43 C 0.5683(3) -0.28578(11) 0.6562(3) 0.0350(8) Uani 1 1 d .
C44 C 0.6469(3) -0.31329(13) 0.6479(3) 0.0426(9) Uani 1 1 d .
H44A H 0.7108 -0.3017 0.6486 0.051 Uiso 1 1 calc R
C45 C 0.6284(3) -0.35785(12) 0.6385(3) 0.0376(8) Uani 1 1 d .
H45A H 0.6804 -0.3757 0.6307 0.045 Uiso 1 1 calc R
C46 C 0.5876(3) -0.23789(12) 0.6707(3) 0.0352(8) Uani 1 1 d .
C47 C 0.5087(3) -0.20685(12) 0.6328(3) 0.0379(8) Uani 1 1 d .
H47A H 0.4409 -0.2158 0.5979 0.045 Uiso 1 1 calc R
C48 C 0.5322(3) -0.16271(12) 0.6477(3) 0.0345(8) Uani 1 1 d .
H48A H 0.4787 -0.1424 0.6220 0.041 Uiso 1 1 calc R
C49 C 0.7034(3) -0.17772(13) 0.7342(3) 0.0438(10) Uani 1 1 d .
H49A H 0.7703 -0.1678 0.7691 0.053 Uiso 1 1 calc R
C50 C 0.6873(3) -0.22243(13) 0.7233(3) 0.0468(10) Uani 1 1 d .
H50A H 0.7421 -0.2420 0.7506 0.056 Uiso 1 1 calc R
O11 O 0.4077(2) -0.03838(10) 0.69237(17) 0.0378(6) Uani 1 1 d .
O12 O 0.60474(19) -0.04886(8) 0.77746(18) 0.0340(6) Uani 1 1 d .
O13 O 0.49014(18) -0.01759(7) 0.85827(15) 0.0263(5) Uani 1 1 d .
O21 O 0.1650(5) -0.1856(3) 0.7802(6) 0.171(4) Uani 1 1 d .
O22 O 0.1862(6) -0.1687(3) 0.6422(5) 0.192(5) Uani 1 1 d .
O23 O 0.2498(6) -0.2347(2) 0.7131(7) 0.196(5) Uani 1 1 d .
O31 O 0.5498(2) 0.06417(10) 0.4891(2) 0.0479(7) Uani 1 1 d .
O32 O 0.3512(2) 0.06023(9) 0.41081(17) 0.0362(6) Uani 1 1 d .
O33 O 0.4311(2) 0.03731(9) 0.57253(18) 0.0392(6) Uani 1 1 d .
O41 O 0.1720(8) 0.2053(5) 0.5737(8) 0.230(6) Uani 1 1 d D
O42 O 0.1512(5) 0.1980(3) 0.4289(5) 0.144(3) Uani 1 1 d D
O43 O 0.2398(8) 0.2597(2) 0.4837(11) 0.104(4) Uani 0.50 1 d PD
O43' O 0.2256(15) 0.2545(6) 0.5579(13) 0.190(10) Uani 0.50 1 d PD
O1W O 0.4151(2) 0.04515(9) 0.96706(17) 0.0350(6) Uani 1 1 d .
O2W O 0.5364(2) 0.05955(10) 0.75077(18) 0.0383(6) Uani 1 1 d .
O3W O 1.2129(3) 0.07391(15) 0.9470(3) 0.0720(11) Uani 1 1 d .
O4W O 1.0189(6) 0.11854(18) 1.4213(4) 0.112(2) Uani 1 1 d .
O5W O -0.0349(6) -0.2197(4) 0.7500(6) 0.185(4) Uani 1 1 d .
O6W O 0.9845(6) 0.0492(3) 0.8389(5) 0.162(3) Uani 1 1 d .
O7W O 0.1760(8) 0.3442(2) 0.5040(10) 0.111(4) Uani 0.50 1 d P
O8W O 0.2690(8) -0.3938(4) 0.7181(8) 0.104(3) Uani 0.50 1 d P
O9W O 0.7425(10) 0.0337(5) 0.7212(7) 0.128(5) Uani 0.50 1 d P
O10W O 0.0477(12) 0.1924(5) 0.6752(11) 0.143(5) Uani 0.50 1 d P
O11W O 0.0449(14) 0.3117(6) 0.5840(10) 0.169(7) Uani 0.50 1 d P
O12W O 0.1786(17) -0.1878(6) 0.4657(11) 0.177(7) Uani 0.50 1 d P
O13W O 1.0304(16) 0.1285(8) 0.7971(10) 0.207(10) Uani 0.50 1 d P
O14W O 0.7843(18) 0.1834(8) 0.6818(16) 0.216(9) Uiso 0.50 1 d P
O15W O 0.2422(19) -0.2295(8) 0.9636(17) 0.232(10) Uiso 0.50 1 d P
O16W O 0.1928(17) -0.3140(7) 0.6144(15) 0.205(8) Uiso 0.50 1 d P

loop_
_atom_site_aniso_label
_atom_site_aniso_U_11
_atom_site_aniso_U_22
_atom_site_aniso_U_33
_atom_site_aniso_U_23
_atom_site_aniso_U_13
_atom_site_aniso_U_12
Zn1 0.01548(18) 0.02805(19) 0.0253(2) 0.00105(14) 0.00203(15) 0.00042(13)
Zn2 0.01712(18) 0.0283(2) 0.0257(2) -0.00233(14) 0.00397(15) -0.00044(13)
Zn3 0.01718(18) 0.0356(2) 0.0224(2) 0.00111(14) 0.00159(15) -0.00015(14)
S1 0.0667(9) 0.0732(9) 0.0962(12) -0.0273(9) 0.0279(9) -0.0404(8)
S2 0.0737(10) 0.0737(10) 0.1182(15) -0.0201(10) 0.0325(11) 0.0263(8)
P1 0.0186(4) 0.0299(4) 0.0212(4) -0.0009(3) 0.0048(3) -0.0001(3)
P2 0.0266(4) 0.0302(4) 0.0255(4) -0.0021(3) 0.0082(3) -0.0015(3)
N1 0.0155(12) 0.0483(18) 0.0309(16) 0.0036(13) 0.0002(12) -0.0009(11)
N2 0.0150(12) 0.0358(15) 0.0307(15) 0.0025(11) 0.0023(11) 0.0000(10)
N3 0.0149(12) 0.0340(14) 0.0288(15) -0.0018(11) 0.0015(11) 0.0001(10)
N4 0.0172(12) 0.0391(16) 0.0294(15) -0.0037(12) 0.0037(12) -0.0034(11)
N5 0.0285(15) 0.0291(14) 0.0383(17) -0.0021(12) 0.0080(13) -0.0012(11)
N6 0.0347(16) 0.0267(13) 0.0316(16) -0.0017(11) 0.0097(13) -0.0019(11)
C1 0.049(2) 0.039(2) 0.063(3) -0.0118(19) 0.026(2) -0.0135(18)
C2 0.077(3) 0.032(2) 0.071(3) 0.003(2) 0.032(3) -0.006(2)
C3 0.063(3) 0.040(2) 0.057(3) 0.008(2) 0.012(2) 0.010(2)
C4 0.040(2) 0.0354(19) 0.038(2) -0.0009(15) 0.0065(17) 0.0031(15)
C5 0.0290(16) 0.0290(16) 0.0263(17) -0.0019(12) 0.0092(14) -0.0008(13)
C6 0.0343(19) 0.0404(19) 0.039(2) -0.0060(16) 0.0131(17) -0.0054(15)
C7 0.0398(19) 0.0322(17) 0.0283(18) 0.0002(13) 0.0116(15) -0.0012(14)
C8 0.049(2) 0.040(2) 0.045(2) -0.0031(17) 0.006(2) -0.0024(18)
C9 0.074(4) 0.041(2) 0.060(3) -0.010(2) 0.005(3) -0.011(2)
C10 0.087(4) 0.037(2) 0.062(3) -0.012(2) 0.021(3) -0.001(2)
C11 0.061(3) 0.044(2) 0.053(3) -0.004(2) 0.021(2) 0.009(2)
C12 0.044(2) 0.041(2) 0.043(2) -0.0044(17) 0.0140(18) 0.0035(17)
C21 0.0234(18) 0.047(2) 0.072(3) 0.014(2) -0.0044(19) 0.0017(16)
C22 0.0242(18) 0.043(2) 0.075(3) 0.009(2) -0.004(2) -0.0049(16)
C23 0.0162(15) 0.048(2) 0.0314(19) 0.0030(15) 0.0014(14) -0.0012(13)
C24 0.0205(16) 0.0411(19) 0.046(2) 0.0013(16) 0.0050(15) 0.0005(14)
C25 0.0228(16) 0.044(2) 0.040(2) -0.0020(16) 0.0023(15) -0.0026(14)
C26 0.0156(14) 0.0407(18) 0.0334(19) 0.0006(14) 0.0037(14) -0.0008(13)
C27 0.0221(16) 0.045(2) 0.038(2) 0.0104(16) 0.0022(15) -0.0012(14)
C28 0.0216(16) 0.0394(18) 0.0359(19) 0.0059(15) 0.0032(15) -0.0048(13)
C29 0.0215(16) 0.0365(18) 0.038(2) 0.0079(15) 0.0034(15) -0.0007(13)
C30 0.0234(16) 0.043(2) 0.042(2) 0.0092(16) 0.0040(16) -0.0059(14)
C31 0.0206(16) 0.0395(19) 0.042(2) -0.0128(16) 0.0025(15) 0.0013(13)
C32 0.0181(16) 0.044(2) 0.050(2) -0.0180(18) 0.0022(16) 0.0045(14)
C33 0.0184(14) 0.0361(17) 0.0288(17) -0.0021(13) 0.0040(13) 0.0001(12)
C34 0.0228(16) 0.047(2) 0.035(2) -0.0123(16) 0.0054(15) 0.0003(14)
C35 0.0215(16) 0.046(2) 0.0339(19) -0.0082(15) 0.0058(15) 0.0050(14)
C36 0.0158(14) 0.0369(17) 0.0329(18) -0.0037(14) 0.0029(13) -0.0009(12)
C37 0.0215(16) 0.058(2) 0.034(2) -0.0142(17) 0.0074(15) -0.0022(15)
C38 0.0212(16) 0.057(2) 0.034(2) -0.0092(17) 0.0082(15) -0.0010(15)
C39 0.0233(16) 0.054(2) 0.0280(18) -0.0094(15) 0.0065(14) -0.0013(15)
C40 0.0188(15) 0.054(2) 0.034(2) -0.0067(16) 0.0086(15) 0.0010(14)
C41 0.0317(18) 0.0308(18) 0.060(3) -0.0018(17) 0.0148(18) -0.0026(14)
C42 0.0341(19) 0.0337(19) 0.062(3) -0.0047(18) 0.0153(19) 0.0003(15)
C43 0.0391(19) 0.0266(16) 0.037(2) -0.0022(14) 0.0100(16) -0.0021(14)
C44 0.038(2) 0.0335(18) 0.058(3) -0.0056(17) 0.0188(19) -0.0076(15)
C45 0.0330(18) 0.0328(18) 0.048(2) -0.0034(16) 0.0155(17) -0.0007(14)
C46 0.0364(19) 0.0279(16) 0.040(2) -0.0025(14) 0.0115(16) -0.0036(14)
C47 0.0313(18) 0.0328(18) 0.044(2) -0.0021(15) 0.0061(16) -0.0048(14)
C48 0.0299(17) 0.0311(17) 0.039(2) -0.0004(14) 0.0075(16) 0.0016(13)
C49 0.0310(19) 0.0342(19) 0.054(3) -0.0020(17) -0.0007(18) -0.0011(15)
C50 0.038(2) 0.0312(19) 0.059(3) 0.0013(17) 0.002(2) 0.0021(15)
O11 0.0320(13) 0.0528(16) 0.0223(12) 0.0053(11) 0.0019(11) -0.0044(11)
O12 0.0249(12) 0.0385(13) 0.0425(15) -0.0106(11) 0.0166(11) -0.0053(10)
O13 0.0242(11) 0.0287(11) 0.0240(12) 0.0009(9) 0.0059(9) 0.0033(9)
O21 0.092(4) 0.267(10) 0.176(7) -0.109(7) 0.073(5) -0.095(5)
O22 0.133(6) 0.241(9) 0.134(6) 0.043(6) -0.040(5) -0.125(6)
O23 0.134(6) 0.105(5) 0.303(11) -0.108(6) 0.020(7) -0.050(4)
O31 0.0332(14) 0.0525(17) 0.063(2) -0.0212(15) 0.0238(14) -0.0069(12)
O32 0.0369(14) 0.0401(13) 0.0270(13) 0.0003(10) 0.0054(11) -0.0063(11)
O33 0.0535(17) 0.0338(13) 0.0267(13) 0.0020(10) 0.0097(12) -0.0042(12)
O41 0.151(8) 0.318(15) 0.285(13) 0.112(12) 0.155(9) 0.111(9)
O42 0.082(4) 0.192(7) 0.127(5) -0.037(5) -0.004(4) 0.061(4)
O43 0.081(6) 0.036(4) 0.197(13) 0.007(6) 0.052(8) 0.024(4)
O43' 0.199(18) 0.188(17) 0.153(14) -0.058(13) 0.023(13) 0.138(15)
O1W 0.0302(13) 0.0483(15) 0.0273(13) 0.0042(11) 0.0110(11) 0.0078(11)
O2W 0.0350(14) 0.0512(15) 0.0282(13) -0.0009(11) 0.0103(11) -0.0084(12)
O3W 0.0460(19) 0.101(3) 0.076(3) 0.008(2) 0.0291(19) 0.0142(19)
O4W 0.177(6) 0.088(3) 0.101(4) 0.015(3) 0.085(4) 0.027(4)
O5W 0.098(5) 0.312(12) 0.144(6) 0.060(7) 0.040(4) -0.046(6)
O6W 0.137(6) 0.236(10) 0.109(5) -0.009(6) 0.038(5) 0.029(6)
O7W 0.092(7) 0.036(4) 0.229(14) 0.024(6) 0.086(8) 0.013(4)
O8W 0.066(6) 0.135(9) 0.105(8) -0.018(7) 0.022(5) 0.006(6)
O9W 0.146(10) 0.188(12) 0.066(6) -0.014(7) 0.055(7) -0.092(10)
O10W 0.133(11) 0.159(13) 0.176(13) -0.002(10) 0.105(10) -0.023(9)
O11W 0.198(17) 0.213(17) 0.110(10) -0.023(10) 0.071(11) -0.087(14)
O12W 0.25(2) 0.185(16) 0.114(11) -0.010(11) 0.090(13) 0.016(15)
O13W 0.194(18) 0.31(3) 0.091(10) 0.016(13) 0.022(11) -0.080(17)

loop_
_atom_type_symbol
_atom_type_description
_atom_type_scat_dispersion_real
_atom_type_scat_dispersion_imag
_atom_type_scat_source
C C 0.0033 0.0016 'International Tables Vol C Tables 4.2.6.8 and 6.1.1.4'
H H 0.0000 0.0000 'International Tables Vol C Tables 4.2.6.8 and 6.1.1.4'
N N 0.0061 0.0033 'International Tables Vol C Tables 4.2.6.8 and 6.1.1.4'
O O 0.0106 0.0060 'International Tables Vol C Tables 4.2.6.8 and 6.1.1.4'
P P 0.1023 0.0942 'International Tables Vol C Tables 4.2.6.8 and 6.1.1.4'
S S 0.1246 0.1234 'International Tables Vol C Tables 4.2.6.8 and 6.1.1.4'
Zn Zn 0.2839 1.4301 'International Tables Vol C Tables 4.2.6.8 and 6.1.1.4'

loop_
_geom_angle_atom_site_label_1
_geom_angle_atom_site_label_2
_geom_angle_atom_site_label_3
_geom_angle
_geom_angle_site_symmetry_1
_geom_angle_site_symmetry_3
O13 Zn1 O1W 89.50(10) . .
O13 Zn1 N3 90.16(10) . .
O1W Zn1 N3 91.72(11) . .
O13 Zn1 O2W 93.08(10) . .
O1W Zn1 O2W 177.41(11) . .
N3 Zn1 O2W 88.25(11) . .
O13 Zn1 N2 90.50(10) . 3_556
O1W Zn1 N2 88.21(11) . 3_556
N3 Zn1 N2 179.34(11) . 3_556
O2W Zn1 N2 91.80(11) . 3_556
O13 Zn1 N5 179.78(10) . 2_656
O1W Zn1 N5 90.67(11) . 2_656
N3 Zn1 N5 89.97(11) . 2_656
O2W Zn1 N5 86.74(12) . 2_656
N2 Zn1 N5 89.37(11) 3_556 2_656
O12 Zn2 O32 115.49(12) . 3_656
O12 Zn2 N4 104.05(11) . 3_757
O32 Zn2 N4 106.23(12) 3_656 3_757
O12 Zn2 N6 115.23(12) . .
O32 Zn2 N6 108.96(12) 3_656 .
N4 Zn2 N6 105.91(12) 3_757 .
O11 Zn3 O31 113.25(14) . 3_656
O11 Zn3 O33 105.71(12) . .
O31 Zn3 O33 115.94(13) 3_656 .
O11 Zn3 N1 107.73(12) . .
O31 Zn3 N1 104.02(13) 3_656 .
O33 Zn3 N1 109.97(13) . .
O22 S1 O21 114.0(6) . .
O22 S1 O23 110.4(6) . .
O21 S1 O23 112.9(6) . .
O22 S1 C1 107.4(3) . .
O21 S1 C1 106.0(3) . .
O23 S1 C1 105.5(3) . .
O41 S2 O43' 78.8(11) . .
O41 S2 O42 108.0(7) . .
O43' S2 O42 138.9(7) . .
O41 S2 O43 129.1(8) . .
O43' S2 O43 52.1(11) . .
O42 S2 O43 102.2(7) . .
O41 S2 C11 104.2(5) . .
O43' S2 C11 109.7(7) . .
O42 S2 C11 107.6(3) . .
O43 S2 C11 104.3(4) . .
O11 P1 O13 112.53(15) . .
O11 P1 O12 113.59(16) . .
O13 P1 O12 110.53(14) . .
O11 P1 C5 105.27(16) . .
O13 P1 C5 107.61(15) . .
O12 P1 C5 106.82(15) . .
O31 P2 O32 113.40(17) . .
O31 P2 O33 113.44(19) . .
O32 P2 O33 109.44(15) . .
O31 P2 C7 105.50(17) . .
O32 P2 C7 108.82(17) . .
O33 P2 C7 105.78(16) . .
C21 N1 C25 117.4(3) . .
C21 N1 Zn3 121.1(3) . .
C25 N1 Zn3 121.5(3) . .
C28 N2 C29 117.3(3) . .
C28 N2 Zn1 125.7(2) . 3_556
C29 N2 Zn1 117.0(2) . 3_556
C31 N3 C35 117.2(3) . .
C31 N3 Zn1 118.9(2) . .
C35 N3 Zn1 123.6(2) . .
C39 N4 C38 117.9(3) . .
C39 N4 Zn2 123.4(2) . 3_757
C38 N4 Zn2 118.8(2) . 3_757
C45 N5 C41 116.4(3) . .
C45 N5 Zn1 121.3(2) . 2_646
C41 N5 Zn1 122.1(2) . 2_646
C48 N6 C49 117.6(3) . .
C48 N6 Zn2 123.1(2) . .
C49 N6 Zn2 119.1(3) . .
C2 C1 C6 120.5(4) . .
C2 C1 S1 120.3(4) . .
C6 C1 S1 119.1(4) . .
C1 C2 C3 119.8(4) . .
C2 C3 C4 120.0(4) . .
C3 C4 C5 120.5(4) . .
C6 C5 C4 118.9(3) . .
C6 C5 P1 120.1(3) . .
C4 C5 P1 120.9(3) . .
C5 C6 C1 120.1(4) . .
C12 C7 C8 118.5(4) . .
C12 C7 P2 120.7(3) . .
C8 C7 P2 120.8(3) . .
C9 C8 C7 120.7(5) . .
C10 C9 C8 119.9(5) . .
C11 C10 C9 120.0(4) . .
C10 C11 C12 121.1(5) . .
C10 C11 S2 119.3(4) . .
C12 C11 S2 119.5(4) . .
C7 C12 C11 119.8(4) . .
N1 C21 C22 123.2(4) . .
C21 C22 C23 119.1(4) . .
C24 C23 C22 117.8(3) . .
C24 C23 C26 120.6(3) . .
C22 C23 C26 121.5(4) . .
C25 C24 C23 119.6(4) . .
N1 C25 C24 122.8(4) . .
C30 C26 C27 117.4(3) . .
C30 C26 C23 120.7(3) . .
C27 C26 C23 121.9(3) . .
C28 C27 C26 119.1(3) . .
N2 C28 C27 123.4(3) . .
N2 C29 C30 123.0(3) . .
C26 C30 C29 119.8(3) . .
N3 C31 C32 122.8(3) . .
C31 C32 C33 120.2(3) . .
C32 C33 C34 117.2(3) . .
C32 C33 C36 120.9(3) . .
C34 C33 C36 121.9(3) . .
C35 C34 C33 118.9(3) . .
N3 C35 C34 123.7(3) . .
C40 C36 C37 117.6(3) . .
C40 C36 C33 121.8(3) . .
C37 C36 C33 120.6(3) . .
C38 C37 C36 119.4(4) . .
N4 C38 C37 122.8(3) . .
N4 C39 C40 122.7(3) . .
C36 C40 C39 119.5(3) . .
N5 C41 C42 124.0(4) . .
C41 C42 C43 118.6(4) . .
C42 C43 C44 118.1(3) . .
C42 C43 C46 121.5(4) . .
C44 C43 C46 120.3(4) . .
C45 C44 C43 118.9(4) . .
N5 C45 C44 123.9(4) . .
C47 C46 C50 117.5(3) . .
C47 C46 C43 122.3(3) . .
C50 C46 C43 120.2(4) . .
C48 C47 C46 119.4(3) . .
N6 C48 C47 123.0(3) . .
N6 C49 C50 123.5(4) . .
C49 C50 C46 119.0(4) . .
P1 O11 Zn3 142.02(18) . .
P1 O12 Zn2 132.50(15) . .
P1 O13 Zn1 130.06(14) . .
P2 O31 Zn3 134.51(18) . 3_656
P2 O32 Zn2 128.23(16) . 3_656
P2 O33 Zn3 132.17(17) . .
S2 O41 O43' 51.4(6) . .
O43' O43 S2 59.3(9) . .
O43 O43' S2 68.6(7) . .
O43 O43' O41 117.0(11) . .
S2 O43' O41 49.9(8) . .

loop_
_geom_bond_atom_site_label_1
_geom_bond_atom_site_label_2
_geom_bond_distance
_geom_bond_site_symmetry_2
Zn1 O13 2.089(2) .
Zn1 O1W 2.130(3) .
Zn1 N3 2.152(3) .
Zn1 O2W 2.157(3) .
Zn1 N2 2.168(3) 3_556
Zn1 N5 2.210(3) 2_656
Zn2 O12 1.900(2) .
Zn2 O32 1.927(3) 3_656
Zn2 N4 2.032(3) 3_757
Zn2 N6 2.038(3) .
Zn3 O11 1.906(3) .
Zn3 O31 1.927(3) 3_656
Zn3 O33 1.936(3) .
Zn3 N1 2.037(3) .
S1 O22 1.397(8) .
S1 O21 1.399(7) .
S1 O23 1.417(7) .
S1 C1 1.775(5) .
S2 O41 1.340(8) .
S2 O43' 1.370(12) .
S2 O42 1.384(6) .
S2 O43 1.483(9) .
S2 C11 1.772(5) .
P1 O11 1.518(3) .
P1 O13 1.526(2) .
P1 O12 1.531(3) .
P1 C5 1.813(3) .
P2 O31 1.512(3) .
P2 O32 1.523(3) .
P2 O33 1.525(3) .
P2 C7 1.806(4) .
N1 C21 1.334(5) .
N1 C25 1.343(5) .
N2 C28 1.338(5) .
N2 C29 1.345(5) .
N2 Zn1 2.168(3) 3_556
N3 C31 1.340(4) .
N3 C35 1.342(5) .
N4 C39 1.338(5) .
N4 C38 1.341(5) .
N4 Zn2 2.032(3) 3_757
N5 C45 1.341(5) .
N5 C41 1.346(5) .
N5 Zn1 2.210(3) 2_646
N6 C48 1.334(5) .
N6 C49 1.337(5) .
C1 C2 1.375(7) .
C1 C6 1.395(6) .
C2 C3 1.383(8) .
C3 C4 1.392(6) .
C4 C5 1.393(5) .
C5 C6 1.389(5) .
C7 C12 1.381(6) .
C7 C8 1.393(6) .
C8 C9 1.386(6) .
C9 C10 1.380(8) .
C10 C11 1.347(8) .
C11 C12 1.401(6) .
C21 C22 1.384(5) .
C22 C23 1.386(6) .
C23 C24 1.383(5) .
C23 C26 1.490(5) .
C24 C25 1.379(5) .
C26 C30 1.383(5) .
C26 C27 1.401(5) .
C27 C28 1.389(5) .
C29 C30 1.387(5) .
C31 C32 1.382(5) .
C32 C33 1.387(5) .
C33 C34 1.399(5) .
C33 C36 1.489(4) .
C34 C35 1.384(5) .
C36 C40 1.385(5) .
C36 C37 1.394(5) .
C37 C38 1.381(5) .
C39 C40 1.388(5) .
C41 C42 1.386(5) .
C42 C43 1.388(6) .
C43 C44 1.396(6) .
C43 C46 1.484(5) .
C44 C45 1.378(5) .
C46 C47 1.393(5) .
C46 C50 1.395(6) .
C47 C48 1.381(5) .
C49 C50 1.379(6) .
O31 Zn3 1.927(3) 3_656
O32 Zn2 1.927(3) 3_656
O41 O43' 1.72(2) .
O43 O43' 1.26(2) .
